data_4346174
loop_
_publ_author_name
'Bubnov, Michael P.'
'Skorodumova, Nina A.'
'Arapova, Alla V.'
'Smirnova, Natalia N.'
'Samsonov, Maxim A.'
'Fukin, Georgy K.'
'Cherkasov, Vladimir K.'
'Abakumov, Gleb A.'

_publ_section_title
;
 Lattice-Modulated Phase Transition Coupled with Redox-Isomeric
 Interconversion of o-Semiquinone-Catecholato into Bis(o-semiquinonato)
 Cobalt Complexes.
;
_journal_issue 16
_journal_name_full 'Inorganic chemistry'
_journal_page_first 7767
_journal_page_last 7773
_journal_paper_doi 10.1021/acs.inorgchem.5b00716
_journal_volume 54
_journal_year 2015
_chemical_formula_sum 'C38 H48 Co N2 O4'
_chemical_formula_weight 655.71
_space_group_IT_number 15
_space_group_name_Hall '-C 2yc'
_space_group_name_H-M_alt 'C 1 2/c 1'
_symmetry_cell_setting monoclinic
_symmetry_space_group_name_H-M 'C 1 2/c 1'
_atom_sites_solution_hydrogens geom
_atom_sites_solution_primary direct
_atom_sites_solution_secondary difmap
_audit_creation_method SHELXL-97
_cell_angle_alpha 90.00
_cell_angle_beta 114.525(5)
_cell_angle_gamma 90.00
_cell_formula_units_Z 4
_cell_length_a 10.8586(4)
_cell_length_b 30.4249(9)
_cell_length_c 12.2200(5)
_cell_measurement_reflns_used 5935
_cell_measurement_temperature 340(2)
_cell_measurement_theta_max 32.5783
_cell_measurement_theta_min 2.8727
_cell_volume 3672.9(3)
_computing_cell_refinement 'CrysAlisPro, Agilent Technologies'
_computing_data_collection 'CrysAlisPro, Agilent Technologies'
_computing_data_reduction 'CrysAlisPro, Agilent Technologies'
_computing_molecular_graphics 'SHELXTL  (Sheldrick, 2000)'
_computing_publication_material 'SHELXTL  (Sheldrick, 2000)'
_computing_structure_refinement 'SHELXL-97 (Sheldrick, 2008)'
_computing_structure_solution 'SHELXS-97 (Sheldrick, 2008)'
_diffrn_ambient_temperature 340(2)
_diffrn_measured_fraction_theta_full 0.996
_diffrn_measured_fraction_theta_max 0.996
_diffrn_measurement_device_type 'Xcalibur, Eos'
_diffrn_measurement_method 'omega scans'
_diffrn_radiation_monochromator graphite
_diffrn_radiation_source 'fine-focus sealed tube'
_diffrn_radiation_type MoK\a
_diffrn_radiation_wavelength 0.71073
_diffrn_reflns_av_R_equivalents 0.0881
_diffrn_reflns_av_sigmaI/netI 0.0676
_diffrn_reflns_limit_h_max 15
_diffrn_reflns_limit_h_min -15
_diffrn_reflns_limit_k_max 42
_diffrn_reflns_limit_k_min -42
_diffrn_reflns_limit_l_max 17
_diffrn_reflns_limit_l_min -17
_diffrn_reflns_number 36797
_diffrn_reflns_theta_full 30.00
_diffrn_reflns_theta_max 30.00
_diffrn_reflns_theta_min 2.88
_exptl_absorpt_coefficient_mu 0.506
_exptl_absorpt_correction_T_max 0.9511
_exptl_absorpt_correction_T_min 0.9056
_exptl_absorpt_correction_type multi-scan
_exptl_absorpt_process_details
;
SCALE3 ABSPACK, CrysAlisPro, Agilent Technologies (2012)
;
_exptl_crystal_colour black
_exptl_crystal_density_diffrn 1.186
_exptl_crystal_density_method 'not measured'
_exptl_crystal_description prism
_exptl_crystal_F_000 1396
_exptl_crystal_size_max 0.20
_exptl_crystal_size_mid 0.20
_exptl_crystal_size_min 0.10
_refine_diff_density_max 0.329
_refine_diff_density_min -0.276
_refine_diff_density_rms 0.041
_refine_ls_extinction_method none
_refine_ls_goodness_of_fit_ref 0.994
_refine_ls_hydrogen_treatment constr
_refine_ls_matrix_type full
_refine_ls_number_parameters 210
_refine_ls_number_reflns 5349
_refine_ls_number_restraints 26
_refine_ls_restrained_S_all 1.075
_refine_ls_R_factor_all 0.1480
_refine_ls_R_factor_gt 0.0649
_refine_ls_shift/su_max 0.000
_refine_ls_shift/su_mean 0.000
_refine_ls_structure_factor_coef Fsqd
_refine_ls_weighting_details 'calc w=1/[\s^2^(Fo^2^)+(0.0679P)^2^+0.0000P] where P=(Fo^2^+2Fc^2^)/3'
_refine_ls_weighting_scheme calc
_refine_ls_wR_factor_gt 0.1474
_refine_ls_wR_factor_ref 0.1769
_reflns_number_gt 2460
_reflns_number_total 5349
_reflns_threshold_expression >2sigma(I)
_cod_data_source_file cosq10_340.cif
_cod_data_source_block cosq10_340
_cod_depositor_comments
;
The following automatic conversions were performed:

data item '_symmetry_cell_setting' value 'Monoclinic' was changed to
'monoclinic' in accordance with the
/home/saulius/struct/COD-crude-data/automatic-downloads/DataCite-retrospective/ACS/depositions/lib/dictionaries/cif_core.dic
dictionary named 'cif_core.dic' version 2.4.2 last updated on
2011-04-26.

Automatic conversion script
Id: cif_fix_values 6909 2019-04-08 15:41:33Z antanas 
;
_cod_original_cell_volume 3672.9(2)
_cod_original_sg_symbol_H-M C2/c
_cod_database_code 4346174

loop_
_symmetry_equiv_pos_as_xyz
'x, y, z'
'-x, y, -z+1/2'
'x+1/2, y+1/2, z'
'-x+1/2, y+1/2, -z+1/2'
'-x, -y, -z'
'x, -y, z-1/2'
'-x+1/2, -y+1/2, -z'
'x+1/2, -y+1/2, z-1/2'

loop_
_atom_site_label
_atom_site_type_symbol
_atom_site_fract_x
_atom_site_fract_y
_atom_site_fract_z
_atom_site_U_iso_or_equiv
_atom_site_adp_type
_atom_site_occupancy
_atom_site_symmetry_multiplicity
_atom_site_calc_flag
_atom_site_refinement_flags
Co1 Co 0.0000 0.171995(13) 0.7500 0.06508(13) Uani 1 2 d S
O1 O 0.08234(15) 0.16514(5) 0.63195(13) 0.0767(4) Uani 1 1 d .
O2 O -0.12609(15) 0.12742(5) 0.63920(15) 0.0799(5) Uani 1 1 d .
C1 C 0.0367(2) 0.13128(7) 0.56326(18) 0.0623(6) Uani 1 1 d .
N1 N -0.1288(2) 0.22474(6) 0.68708(16) 0.0791(6) Uani 1 1 d .
C2 C -0.0800(2) 0.10975(7) 0.56844(19) 0.0638(6) Uani 1 1 d .
C3 C -0.1395(2) 0.07189(7) 0.4941(2) 0.0693(6) Uani 1 1 d .
C4 C -0.0780(2) 0.05847(8) 0.4235(2) 0.0815(7) Uani 1 1 d .
H4A H -0.1124 0.0338 0.3754 0.098 Uiso 1 1 calc R
C5 C 0.0348(2) 0.07955(8) 0.4187(2) 0.0809(7) Uani 1 1 d .
H5A H 0.0693 0.0685 0.3662 0.097 Uiso 1 1 calc R
C6 C 0.0968(2) 0.11543(7) 0.48685(18) 0.0661(6) Uani 1 1 d .
C7 C -0.2612(2) 0.04945(8) 0.5007(2) 0.0890(8) Uani 1 1 d .
C8 C -0.3810(3) 0.08140(10) 0.4634(3) 0.1289(12) Uani 1 1 d U
H8A H -0.3976 0.0938 0.3863 0.193 Uiso 1 1 calc R
H8B H -0.3601 0.1045 0.5219 0.193 Uiso 1 1 calc R
H8C H -0.4601 0.0659 0.4585 0.193 Uiso 1 1 calc R
C9 C -0.2246(3) 0.03239(9) 0.6282(3) 0.1215(11) Uani 1 1 d .
H9A H -0.1446 0.0146 0.6532 0.182 Uiso 1 1 calc R
H9B H -0.2981 0.0151 0.6293 0.182 Uiso 1 1 calc R
H9C H -0.2082 0.0568 0.6822 0.182 Uiso 1 1 calc R
C10 C -0.3086(3) 0.00988(9) 0.4138(3) 0.1220(12) Uani 1 1 d .
H10A H -0.2342 -0.0099 0.4302 0.183 Uiso 1 1 calc R
H10B H -0.3408 0.0202 0.3323 0.183 Uiso 1 1 calc R
H10C H -0.3804 -0.0052 0.4248 0.183 Uiso 1 1 calc R
C11 C 0.2235(2) 0.13762(8) 0.4856(2) 0.0776(7) Uani 1 1 d .
C12 C 0.3400(3) 0.13336(11) 0.6093(3) 0.1169(12) Uani 1 1 d .
H12A H 0.3173 0.1482 0.6677 0.175 Uiso 1 1 calc R
H12B H 0.4200 0.1463 0.6079 0.175 Uiso 1 1 calc R
H12C H 0.3564 0.1028 0.6303 0.175 Uiso 1 1 calc R
C13 C 0.1935(3) 0.18577(8) 0.4489(2) 0.0966(8) Uani 1 1 d .
H13A H 0.1184 0.1875 0.3715 0.145 Uiso 1 1 calc R
H13B H 0.2717 0.1990 0.4447 0.145 Uiso 1 1 calc R
H13C H 0.1716 0.2010 0.5072 0.145 Uiso 1 1 calc R
C14 C 0.2656(3) 0.11514(10) 0.3927(3) 0.1077(9) Uani 1 1 d .
H14A H 0.1918 0.1165 0.3145 0.162 Uiso 1 1 calc R
H14B H 0.2883 0.0850 0.4151 0.162 Uiso 1 1 calc R
H14C H 0.3428 0.1300 0.3911 0.162 Uiso 1 1 calc R
C15 C -0.2629(3) 0.22086(10) 0.6321(2) 0.1014(9) Uani 1 1 d U
H15A H -0.3003 0.1929 0.6122 0.122 Uiso 1 1 calc R
C16 C -0.3492(4) 0.25708(11) 0.6031(3) 0.1271(11) Uani 1 1 d U
H16A H -0.4427 0.2541 0.5634 0.153 Uiso 1 1 calc R
C17 C -0.2892(4) 0.29716(11) 0.6361(3) 0.1273(11) Uani 1 1 d U
H17A H -0.3439 0.3220 0.6192 0.153 Uiso 1 1 calc R
C18 C -0.1537(3) 0.30235(10) 0.6922(3) 0.1155(10) Uani 1 1 d U
H18A H -0.1153 0.3301 0.7130 0.139 Uiso 1 1 calc R
C19 C -0.0736(3) 0.26485(7) 0.71788(19) 0.0885(8) Uani 1 1 d U

loop_
_atom_site_aniso_label
_atom_site_aniso_U_11
_atom_site_aniso_U_22
_atom_site_aniso_U_33
_atom_site_aniso_U_23
_atom_site_aniso_U_13
_atom_site_aniso_U_12
Co1 0.0740(2) 0.0602(3) 0.0699(2) 0.000 0.03862(18) 0.000
O1 0.0810(9) 0.0862(10) 0.0692(8) -0.0073(7) 0.0375(7) -0.0234(8)
O2 0.0704(8) 0.0744(10) 0.1072(10) 0.0001(8) 0.0492(7) -0.0020(7)
C1 0.0585(11) 0.0645(13) 0.0597(11) 0.0109(10) 0.0205(9) 0.0020(10)
N1 0.1045(12) 0.0697(12) 0.0716(10) 0.0087(9) 0.0450(9) 0.0131(10)
C2 0.0572(11) 0.0592(12) 0.0745(12) 0.0131(10) 0.0267(9) 0.0093(9)
C3 0.0513(11) 0.0596(12) 0.0865(14) 0.0087(11) 0.0181(10) 0.0037(10)
C4 0.0726(14) 0.0728(15) 0.0911(16) -0.0102(12) 0.0259(12) -0.0031(12)
C5 0.0756(13) 0.0882(16) 0.0792(14) -0.0071(12) 0.0323(11) 0.0035(13)
C6 0.0573(11) 0.0742(14) 0.0629(12) 0.0105(10) 0.0210(9) 0.0092(10)
C7 0.0623(13) 0.0686(15) 0.130(2) 0.0019(14) 0.0342(13) -0.0058(11)
C8 0.0754(16) 0.107(2) 0.191(3) 0.0021(19) 0.0422(17) 0.0011(16)
C9 0.129(2) 0.106(2) 0.146(2) 0.0141(18) 0.0749(18) -0.0251(18)
C10 0.1000(19) 0.092(2) 0.162(3) -0.0176(19) 0.0430(19) -0.0348(16)
C11 0.0623(12) 0.0927(17) 0.0803(14) 0.0087(12) 0.0321(10) 0.0023(12)
C12 0.0691(16) 0.162(3) 0.102(2) 0.0153(19) 0.0183(15) -0.0096(18)
C13 0.0975(15) 0.0987(19) 0.1140(17) 0.0134(14) 0.0641(13) -0.0076(14)
C14 0.0962(16) 0.120(2) 0.132(2) -0.0037(17) 0.0720(14) 0.0014(16)
C15 0.1105(18) 0.108(2) 0.0885(16) 0.0183(14) 0.0445(14) 0.0355(16)
C16 0.133(2) 0.146(2) 0.0963(18) 0.0186(17) 0.0423(15) 0.0524(18)
C17 0.171(2) 0.115(2) 0.0976(17) 0.0283(16) 0.0583(16) 0.0549(19)
C18 0.165(2) 0.0843(17) 0.1011(17) 0.0082(15) 0.0591(16) 0.0232(17)
C19 0.160(2) 0.0615(13) 0.0574(11) 0.0108(10) 0.0584(12) 0.0199(13)

loop_
_atom_type_symbol
_atom_type_description
_atom_type_scat_dispersion_real
_atom_type_scat_dispersion_imag
_atom_type_scat_source
C C 0.0033 0.0016 'International Tables Vol C Tables 4.2.6.8 and 6.1.1.4'
H H 0.0000 0.0000 'International Tables Vol C Tables 4.2.6.8 and 6.1.1.4'
N N 0.0061 0.0033 'International Tables Vol C Tables 4.2.6.8 and 6.1.1.4'
O O 0.0106 0.0060 'International Tables Vol C Tables 4.2.6.8 and 6.1.1.4'
Co Co 0.3494 0.9721 'International Tables Vol C Tables 4.2.6.8 and 6.1.1.4'

loop_
_geom_angle_atom_site_label_1
_geom_angle_atom_site_label_2
_geom_angle_atom_site_label_3
_geom_angle
_geom_angle_site_symmetry_1
_geom_angle_site_symmetry_3
O1 Co1 O1 168.03(9) . 2_556
O1 Co1 O2 91.85(7) . 2_556
O1 Co1 O2 80.01(6) 2_556 2_556
O1 Co1 O2 80.01(6) . .
O1 Co1 O2 91.85(7) 2_556 .
O2 Co1 O2 94.72(9) 2_556 .
O1 Co1 N1 104.49(7) . .
O1 Co1 N1 84.98(7) 2_556 .
O2 Co1 N1 161.70(7) 2_556 .
O2 Co1 N1 96.18(7) . .
O1 Co1 N1 84.98(7) . 2_556
O1 Co1 N1 104.49(7) 2_556 2_556
O2 Co1 N1 96.18(7) 2_556 2_556
O2 Co1 N1 161.70(7) . 2_556
N1 Co1 N1 77.44(11) . 2_556
C1 O1 Co1 112.75(14) . .
C2 O2 Co1 113.01(13) . .
O1 C1 C6 122.6(2) . .
O1 C1 C2 116.0(2) . .
C6 C1 C2 121.40(19) . .
C15 N1 C19 119.3(2) . .
C15 N1 Co1 123.43(18) . .
C19 N1 Co1 116.66(16) . .
O2 C2 C3 124.1(2) . .
O2 C2 C1 115.62(19) . .
C3 C2 C1 120.2(2) . .
C4 C3 C2 115.6(2) . .
C4 C3 C7 124.6(2) . .
C2 C3 C7 119.8(2) . .
C3 C4 C5 123.9(2) . .
C6 C5 C4 123.8(2) . .
C5 C6 C1 115.1(2) . .
C5 C6 C11 124.1(2) . .
C1 C6 C11 120.78(19) . .
C3 C7 C9 110.0(2) . .
C3 C7 C8 110.4(2) . .
C9 C7 C8 110.4(3) . .
C3 C7 C10 111.2(2) . .
C9 C7 C10 107.9(2) . .
C8 C7 C10 106.9(2) . .
C12 C11 C13 111.2(2) . .
C12 C11 C6 109.4(2) . .
C13 C11 C6 110.00(19) . .
C12 C11 C14 108.3(2) . .
C13 C11 C14 107.4(2) . .
C6 C11 C14 110.5(2) . .
N1 C15 C16 122.5(3) . .
C17 C16 C15 116.4(3) . .
C18 C17 C16 122.8(3) . .
C17 C18 C19 117.8(3) . .
N1 C19 C18 121.2(2) . .
N1 C19 C19 114.40(14) . 2_556
C18 C19 C19 124.40(17) . 2_556

loop_
_geom_bond_atom_site_label_1
_geom_bond_atom_site_label_2
_geom_bond_distance
_geom_bond_site_symmetry_2
Co1 O1 1.9986(16) .
Co1 O1 1.9986(16) 2_556
Co1 O2 2.0021(15) 2_556
Co1 O2 2.0021(15) .
Co1 N1 2.0570(18) .
Co1 N1 2.0570(18) 2_556
O1 C1 1.291(2) .
O2 C2 1.283(3) .
C1 C6 1.427(3) .
C1 C2 1.451(3) .
N1 C15 1.331(3) .
N1 C19 1.343(3) .
C2 C3 1.443(3) .
C3 C4 1.354(3) .
C3 C7 1.520(3) .
C4 C5 1.405(3) .
C5 C6 1.369(3) .
C6 C11 1.537(3) .
C7 C9 1.530(4) .
C7 C8 1.533(4) .
C7 C10 1.546(4) .
C11 C12 1.521(3) .
C11 C13 1.527(3) .
C11 C14 1.548(4) .
C15 C16 1.394(4) .
C16 C17 1.362(5) .
C17 C18 1.350(5) .
C18 C19 1.390(4) .
C19 C19 1.459(5) 2_556
